data_1504065
loop_
_publ_author_name
'Li, Cheng'
'Li, Xinyu'
'Hong, Ran'

_publ_section_title
;
 Synthetic study on tetrapetalones: stereoselective cyclization of
 N-acyliminium ion to construct substituted 1-benzazepines.
;
_journal_issue 18
_journal_name_full 'Organic letters'
_journal_page_first 4036
_journal_page_last 4039
_journal_paper_doi 10.1021/ol901349b
_journal_volume 11
_journal_year 2009
_chemical_formula_sum 'C16 H19 N O2'
_chemical_formula_weight 257.32
_chemical_name_systematic
;
 ?
;
_space_group_IT_number 14
_symmetry_cell_setting monoclinic
_symmetry_space_group_name_Hall '-P 2ybc'
_symmetry_space_group_name_H-M 'P 1 21/c 1'
_atom_sites_solution_hydrogens geom
_atom_sites_solution_primary direct
_atom_sites_solution_secondary difmap
_audit_creation_method SHELXL-97
_cell_angle_alpha 90.00
_cell_angle_beta 101.1040(10)
_cell_angle_gamma 90.00
_cell_formula_units_Z 4
_cell_length_a 7.1402(2)
_cell_length_b 12.5429(3)
_cell_length_c 15.2299(3)
_cell_measurement_reflns_used 6019
_cell_measurement_temperature 296(2)
_cell_measurement_theta_max 29.98
_cell_measurement_theta_min 2.73
_cell_volume 1338.44(6)
_computing_cell_refinement 'Bruker SMART'
_computing_data_collection 'Bruker SMART'
_computing_data_reduction 'Bruker SAINT'
_computing_molecular_graphics 'Bruker SHELXTL'
_computing_publication_material 'Bruker SHELXTL'
_computing_structure_refinement 'SHELXL-97 (Sheldrick, 1997)'
_computing_structure_solution 'SHELXS-97 (Sheldrick, 1990)'
_diffrn_ambient_temperature 296(2)
_diffrn_measured_fraction_theta_full 0.999
_diffrn_measured_fraction_theta_max 0.999
_diffrn_measurement_device_type 'CCD area detector'
_diffrn_measurement_method 'phi and omega scans'
_diffrn_radiation_monochromator graphite
_diffrn_radiation_source 'fine-focus sealed tube'
_diffrn_radiation_type MoK\a
_diffrn_radiation_wavelength 0.71073
_diffrn_reflns_av_R_equivalents 0.0206
_diffrn_reflns_av_sigmaI/netI 0.0163
_diffrn_reflns_limit_h_max 9
_diffrn_reflns_limit_h_min -9
_diffrn_reflns_limit_k_max 15
_diffrn_reflns_limit_k_min -12
_diffrn_reflns_limit_l_max 19
_diffrn_reflns_limit_l_min -16
_diffrn_reflns_number 11226
_diffrn_reflns_theta_full 27.00
_diffrn_reflns_theta_max 27.00
_diffrn_reflns_theta_min 2.12
_exptl_absorpt_coefficient_mu 0.084
_exptl_absorpt_correction_T_max 1.000
_exptl_absorpt_correction_T_min 0.897748
_exptl_absorpt_correction_type multi-scan
_exptl_crystal_density_diffrn 1.277
_exptl_crystal_density_method 'not measured'
_exptl_crystal_description block
_exptl_crystal_F_000 552
_exptl_crystal_size_max 0.725
_exptl_crystal_size_mid 0.593
_exptl_crystal_size_min 0.434
_refine_diff_density_max 0.225
_refine_diff_density_min -0.200
_refine_diff_density_rms 0.036
_refine_ls_extinction_method none
_refine_ls_goodness_of_fit_ref 1.047
_refine_ls_hydrogen_treatment constr
_refine_ls_matrix_type full
_refine_ls_number_parameters 172
_refine_ls_number_reflns 2919
_refine_ls_number_restraints 0
_refine_ls_restrained_S_all 1.047
_refine_ls_R_factor_all 0.0452
_refine_ls_R_factor_gt 0.0395
_refine_ls_shift/su_max 0.001
_refine_ls_shift/su_mean 0.000
_refine_ls_structure_factor_coef Fsqd
_refine_ls_weighting_details 'calc w=1/[\s^2^(Fo^2^)+(0.0551P)^2^+0.2675P] where P=(Fo^2^+2Fc^2^)/3'
_refine_ls_weighting_scheme calc
_refine_ls_wR_factor_gt 0.1053
_refine_ls_wR_factor_ref 0.1106
_reflns_number_gt 2513
_reflns_number_total 2919
_reflns_threshold_expression >2sigma(I)
_cod_data_source_file ol901349b_si_002.cif
_cod_data_source_block z
_cod_depositor_comments
;
The following automatic conversions were performed:

'_symmetry_cell_setting' value 'Monoclinic' changed to 'monoclinic'
according to /home/saulius/struct/CIF-dictionaries/cif_core.dic
dictionary named 'cif_core.dic' version 2.4.2 from 2011-04-26.

Automatic conversion script
Id: cif_fix_values 1715 2011-07-08 13:25:40Z adriana 
;
_cod_original_sg_symbol_H-M P2(1)/c
_cod_database_code 1504065

loop_
_symmetry_equiv_pos_as_xyz
'x, y, z'
'-x, y+1/2, -z+1/2'
'-x, -y, -z'
'x, -y-1/2, z-1/2'

loop_
_atom_site_label
_atom_site_type_symbol
_atom_site_fract_x
_atom_site_fract_y
_atom_site_fract_z
_atom_site_U_iso_or_equiv
_atom_site_adp_type
_atom_site_occupancy
_atom_site_symmetry_multiplicity
_atom_site_calc_flag
_atom_site_refinement_flags
O2 O 0.77973(12) 0.62534(7) -0.06016(6) 0.0466(2) Uani 1 1 d .
C7 C 1.04090(15) 0.65966(9) 0.05069(7) 0.0345(2) Uani 1 1 d .
H7A H 1.0795 0.5852 0.0464 0.041 Uiso 1 1 calc R
N1 N 0.97710(14) 0.86684(8) 0.13944(7) 0.0401(2) Uani 1 1 d .
C6 C 1.15860(15) 0.70115(9) 0.13721(7) 0.0353(2) Uani 1 1 d .
C8 C 0.82104(16) 0.65859(9) 0.03271(7) 0.0370(3) Uani 1 1 d .
C5 C 1.13680(16) 0.80143(9) 0.17404(8) 0.0377(3) Uani 1 1 d .
C4 C 1.26762(19) 0.83723(12) 0.24820(9) 0.0488(3) Uani 1 1 d .
H4A H 1.2531 0.9046 0.2715 0.059 Uiso 1 1 calc R
C10 C 0.78007(16) 0.82570(9) 0.12682(8) 0.0399(3) Uani 1 1 d .
H10A H 0.7663 0.7790 0.1768 0.048 Uiso 1 1 calc R
C15 C 1.08070(18) 0.71423(11) -0.03366(8) 0.0443(3) Uani 1 1 d .
H15A H 1.0813 0.7912 -0.0275 0.053 Uiso 1 1 calc R
H15B H 1.2019 0.6913 -0.0471 0.053 Uiso 1 1 calc R
C9 C 0.72356(16) 0.76635(10) 0.03868(8) 0.0423(3) Uani 1 1 d .
H9A H 0.7512 0.8117 -0.0088 0.051 Uiso 1 1 calc R
H9B H 0.5867 0.7549 0.0276 0.051 Uiso 1 1 calc R
C1 C 1.31073(17) 0.63769(11) 0.17959(8) 0.0436(3) Uani 1 1 d .
H1A H 1.3258 0.5698 0.1574 0.052 Uiso 1 1 calc R
O1 O 1.13291(16) 1.02427(8) 0.12376(8) 0.0674(3) Uani 1 1 d .
C2 C 1.43942(18) 0.67324(13) 0.25367(9) 0.0519(3) Uani 1 1 d .
H2A H 1.5395 0.6296 0.2806 0.062 Uiso 1 1 calc R
C13 C 0.9864(2) 0.97344(10) 0.12132(9) 0.0484(3) Uani 1 1 d .
C3 C 1.41837(18) 0.77361(13) 0.28735(9) 0.0548(4) Uani 1 1 d .
H3A H 1.5057 0.7984 0.3364 0.066 Uiso 1 1 calc R
C14 C 0.9143(2) 0.67717(12) -0.10555(8) 0.0512(3) Uani 1 1 d .
H14A H 0.8549 0.7376 -0.1398 0.061 Uiso 1 1 calc R
H14B H 0.9586 0.6278 -0.1461 0.061 Uiso 1 1 calc R
C16 C 0.7415(2) 0.57368(11) 0.08588(10) 0.0507(3) Uani 1 1 d .
H16A H 0.6046 0.5763 0.0724 0.076 Uiso 1 1 calc R
H16B H 0.7858 0.5861 0.1486 0.076 Uiso 1 1 calc R
H16C H 0.7837 0.5048 0.0703 0.076 Uiso 1 1 calc R
C12 C 0.7846(2) 1.01421(11) 0.09620(11) 0.0578(4) Uani 1 1 d .
H12A H 0.7473 1.0228 0.0319 0.069 Uiso 1 1 calc R
H12B H 0.7711 1.0821 0.1248 0.069 Uiso 1 1 calc R
C11 C 0.6647(2) 0.92867(11) 0.12997(10) 0.0536(3) Uani 1 1 d .
H11A H 0.5398 0.9232 0.0916 0.064 Uiso 1 1 calc R
H11B H 0.6488 0.9440 0.1905 0.064 Uiso 1 1 calc R

loop_
_atom_site_aniso_label
_atom_site_aniso_U_11
_atom_site_aniso_U_22
_atom_site_aniso_U_33
_atom_site_aniso_U_23
_atom_site_aniso_U_13
_atom_site_aniso_U_12
O2 0.0465(5) 0.0547(5) 0.0356(4) -0.0085(4) 0.0003(4) -0.0021(4)
C7 0.0356(5) 0.0357(5) 0.0321(5) -0.0019(4) 0.0061(4) 0.0025(4)
N1 0.0412(5) 0.0370(5) 0.0432(5) -0.0050(4) 0.0108(4) -0.0018(4)
C6 0.0323(5) 0.0424(6) 0.0313(5) 0.0012(4) 0.0068(4) -0.0014(4)
C8 0.0358(6) 0.0405(6) 0.0332(6) -0.0041(4) 0.0035(4) -0.0012(4)
C5 0.0357(6) 0.0452(6) 0.0331(6) -0.0027(5) 0.0088(4) -0.0047(5)
C4 0.0470(7) 0.0612(8) 0.0391(6) -0.0125(6) 0.0101(5) -0.0121(6)
C10 0.0379(6) 0.0392(6) 0.0447(7) -0.0005(5) 0.0132(5) 0.0015(5)
C15 0.0473(7) 0.0518(7) 0.0355(6) 0.0003(5) 0.0122(5) -0.0016(5)
C9 0.0339(6) 0.0455(6) 0.0457(7) -0.0011(5) 0.0034(5) 0.0041(5)
C1 0.0365(6) 0.0527(7) 0.0413(6) 0.0057(5) 0.0067(5) 0.0028(5)
O1 0.0707(7) 0.0498(6) 0.0862(8) -0.0001(5) 0.0264(6) -0.0161(5)
C2 0.0358(6) 0.0755(9) 0.0423(7) 0.0113(6) 0.0022(5) 0.0004(6)
C13 0.0601(8) 0.0402(6) 0.0494(7) -0.0042(5) 0.0217(6) -0.0028(6)
C3 0.0400(7) 0.0858(10) 0.0363(6) -0.0034(6) 0.0013(5) -0.0153(7)
C14 0.0530(7) 0.0673(8) 0.0325(6) 0.0018(6) 0.0058(5) 0.0059(6)
C16 0.0535(7) 0.0449(7) 0.0571(8) -0.0037(6) 0.0193(6) -0.0073(6)
C12 0.0693(9) 0.0421(7) 0.0683(9) 0.0037(6) 0.0289(7) 0.0112(6)
C11 0.0522(7) 0.0466(7) 0.0671(9) -0.0025(6) 0.0239(7) 0.0094(6)

loop_
_atom_type_symbol
_atom_type_description
_atom_type_scat_dispersion_real
_atom_type_scat_dispersion_imag
_atom_type_scat_source
C C 0.0033 0.0016 'International Tables Vol C Tables 4.2.6.8 and 6.1.1.4'
H H 0.0000 0.0000 'International Tables Vol C Tables 4.2.6.8 and 6.1.1.4'
N N 0.0061 0.0033 'International Tables Vol C Tables 4.2.6.8 and 6.1.1.4'
O O 0.0106 0.0060 'International Tables Vol C Tables 4.2.6.8 and 6.1.1.4'

loop_
_geom_angle_atom_site_label_1
_geom_angle_atom_site_label_2
_geom_angle_atom_site_label_3
_geom_angle
C14 O2 C8 107.99(9)
C6 C7 C15 114.58(9)
C6 C7 C8 122.28(9)
C15 C7 C8 101.67(9)
C6 C7 H7A 105.7
C15 C7 H7A 105.7
C8 C7 H7A 105.7
C13 N1 C5 124.87(10)
C13 N1 C10 113.41(10)
C5 N1 C10 121.54(9)
C1 C6 C5 117.58(11)
C1 C6 C7 117.24(10)
C5 C6 C7 124.97(10)
O2 C8 C16 107.03(9)
O2 C8 C9 107.62(9)
C16 C8 C9 111.58(10)
O2 C8 C7 100.65(9)
C16 C8 C7 112.68(10)
C9 C8 C7 116.17(9)
C4 C5 C6 120.39(11)
C4 C5 N1 118.63(11)
C6 C5 N1 120.93(10)
C3 C4 C5 120.60(13)
C3 C4 H4A 119.7
C5 C4 H4A 119.7
N1 C10 C9 111.74(9)
N1 C10 C11 101.85(10)
C9 C10 C11 112.73(11)
N1 C10 H10A 110.1
C9 C10 H10A 110.1
C11 C10 H10A 110.1
C14 C15 C7 102.80(10)
C14 C15 H15A 111.2
C7 C15 H15A 111.2
C14 C15 H15B 111.2
C7 C15 H15B 111.2
H15A C15 H15B 109.1
C10 C9 C8 116.01(10)
C10 C9 H9A 108.3
C8 C9 H9A 108.3
C10 C9 H9B 108.3
C8 C9 H9B 108.3
H9A C9 H9B 107.4
C6 C1 C2 121.80(13)
C6 C1 H1A 119.1
C2 C1 H1A 119.1
C3 C2 C1 119.64(13)
C3 C2 H2A 120.2
C1 C2 H2A 120.2
O1 C13 N1 125.39(13)
O1 C13 C12 127.07(12)
N1 C13 C12 107.52(11)
C4 C3 C2 119.96(12)
C4 C3 H3A 120.0
C2 C3 H3A 120.0
O2 C14 C15 106.98(10)
O2 C14 H14A 110.3
C15 C14 H14A 110.3
O2 C14 H14B 110.3
C15 C14 H14B 110.3
H14A C14 H14B 108.6
C8 C16 H16A 109.5
C8 C16 H16B 109.5
H16A C16 H16B 109.5
C8 C16 H16C 109.5
H16A C16 H16C 109.5
H16B C16 H16C 109.5
C13 C12 C11 104.33(11)
C13 C12 H12A 110.9
C11 C12 H12A 110.9
C13 C12 H12B 110.9
C11 C12 H12B 110.9
H12A C12 H12B 108.9
C12 C11 C10 104.00(10)
C12 C11 H11A 111.0
C10 C11 H11A 111.0
C12 C11 H11B 111.0
C10 C11 H11B 111.0
H11A C11 H11B 109.0

loop_
_geom_bond_atom_site_label_1
_geom_bond_atom_site_label_2
_geom_bond_distance
O2 C14 1.4421(17)
O2 C8 1.4494(14)
C7 C6 1.5123(15)
C7 C15 1.5297(16)
C7 C8 1.5408(15)
C7 H7A 0.9800
N1 C13 1.3695(16)
N1 C5 1.4212(15)
N1 C10 1.4759(15)
C6 C1 1.4000(16)
C6 C5 1.3981(16)
C8 C16 1.5132(17)
C8 C9 1.5310(16)
C5 C4 1.3940(17)
C4 C3 1.380(2)
C4 H4A 0.9300
C10 C9 1.5199(17)
C10 C11 1.5376(17)
C10 H10A 0.9800
C15 C14 1.5249(18)
C15 H15A 0.9700
C15 H15B 0.9700
C9 H9A 0.9700
C9 H9B 0.9700
C1 C2 1.3844(18)
C1 H1A 0.9300
O1 C13 1.2193(16)
C2 C3 1.379(2)
C2 H2A 0.9300
C13 C12 1.508(2)
C3 H3A 0.9300
C14 H14A 0.9700
C14 H14B 0.9700
C16 H16A 0.9600
C16 H16B 0.9600
C16 H16C 0.9600
C12 C11 1.523(2)
C12 H12A 0.9700
C12 H12B 0.9700
C11 H11A 0.9700
C11 H11B 0.9700

loop_
_geom_torsion_atom_site_label_1
_geom_torsion_atom_site_label_2
_geom_torsion_atom_site_label_3
_geom_torsion_atom_site_label_4
_geom_torsion
C15 C7 C6 C1 -104.18(12)
C8 C7 C6 C1 132.32(11)
C15 C7 C6 C5 70.32(14)
C8 C7 C6 C5 -53.18(16)
C14 O2 C8 C16 -156.94(10)
C14 O2 C8 C9 83.00(11)
C14 O2 C8 C7 -39.05(11)
C6 C7 C8 O2 173.26(9)
C15 C7 C8 O2 44.00(10)
C6 C7 C8 C16 -73.07(14)
C15 C7 C8 C16 157.68(10)
C6 C7 C8 C9 57.43(14)
C15 C7 C8 C9 -71.82(12)
C1 C6 C5 C4 2.44(16)
C7 C6 C5 C4 -172.04(11)
C1 C6 C5 N1 -174.73(10)
C7 C6 C5 N1 10.78(17)
C13 N1 C5 C4 48.62(17)
C10 N1 C5 C4 -126.09(12)
C13 N1 C5 C6 -134.15(12)
C10 N1 C5 C6 51.14(15)
C6 C5 C4 C3 -1.19(19)
N1 C5 C4 C3 176.05(11)
C13 N1 C10 C9 101.37(12)
C5 N1 C10 C9 -83.36(13)
C13 N1 C10 C11 -19.21(13)
C5 N1 C10 C11 156.06(11)
C6 C7 C15 C14 -166.91(10)
C8 C7 C15 C14 -32.96(12)
N1 C10 C9 C8 70.48(13)
C11 C10 C9 C8 -175.52(10)
O2 C8 C9 C10 -168.56(9)
C16 C8 C9 C10 74.31(13)
C7 C8 C9 C10 -56.71(14)
C5 C6 C1 C2 -1.95(17)
C7 C6 C1 C2 172.96(11)
C6 C1 C2 C3 0.16(19)
C5 N1 C13 O1 7.8(2)
C10 N1 C13 O1 -177.16(13)
C5 N1 C13 C12 -173.52(11)
C10 N1 C13 C12 1.57(15)
C5 C4 C3 C2 -0.7(2)
C1 C2 C3 C4 1.2(2)
C8 O2 C14 C15 18.50(13)
C7 C15 C14 O2 10.28(13)
O1 C13 C12 C11 -164.18(14)
N1 C13 C12 C11 17.12(15)
C13 C12 C11 C10 -28.18(15)
N1 C10 C11 C12 28.33(14)
C9 C10 C11 C12 -91.55(13)
